data_7026458
loop_
_publ_author_name
'Nagaraja, C. M.'
'Behera, J. N.'
'Maji, Tapas K.'
'Pati, Swapan K.'
'Rao, C. N. R.'

_publ_section_title
;
 Organically-templated Kagom\'e compounds containing two transition metal
 ions.
;
_journal_issue 30
_journal_name_full 'Dalton transactions (Cambridge, England : 2003)'
_journal_page_first 6947
_journal_page_last 6949
_journal_paper_doi 10.1039/c0dt00445f
_journal_volume 39
_journal_year 2010
_chemical_formula_moiety 'C4 H8 Co2 F6 N4 Ni O8 S2'
_chemical_formula_sum 'C4 H8 Co2 F6 N4 Ni O8 S2'
_chemical_formula_weight 594.83
_chemical_name_systematic
;
?
;
_space_group_IT_number 12
_symmetry_cell_setting monoclinic
_symmetry_space_group_name_Hall '-C 2y'
_symmetry_space_group_name_H-M 'C 1 2/m 1'
_atom_sites_solution_hydrogens geom
_atom_sites_solution_primary direct
_atom_sites_solution_secondary difmap
_audit_creation_method SHELXL-97
_cell_angle_alpha 90.00
_cell_angle_beta 118.782(5)
_cell_angle_gamma 90.00
_cell_formula_units_Z 2
_cell_length_a 12.7299(12)
_cell_length_b 7.3839(8)
_cell_length_c 9.7260(16)
_cell_measurement_temperature 100(2)
_cell_measurement_theta_max 27.4
_cell_measurement_theta_min 2.4
_cell_volume 801.26(18)
_computing_cell_refinement 'Bruker SMART'
_computing_data_collection 'Bruker SMART'
_computing_data_reduction 'Bruker SAINT'
_computing_molecular_graphics 'Bruker SHELXTL'
_computing_publication_material 'Bruker SHELXTL'
_computing_structure_refinement 'SHELXL-97 (Sheldrick, 1997)'
_computing_structure_solution 'SHELXS-97 (Sheldrick, 1990)'
_diffrn_ambient_temperature 100(2)
_diffrn_measured_fraction_theta_full 0.997
_diffrn_measured_fraction_theta_max 0.997
_diffrn_radiation_monochromator graphite
_diffrn_radiation_source 'fine-focus sealed tube'
_diffrn_radiation_type MoK\a
_diffrn_radiation_wavelength 0.71073
_diffrn_reflns_av_R_equivalents 0.0298
_diffrn_reflns_av_sigmaI/netI 0.0336
_diffrn_reflns_limit_h_max 16
_diffrn_reflns_limit_h_min -16
_diffrn_reflns_limit_k_max 9
_diffrn_reflns_limit_k_min -6
_diffrn_reflns_limit_l_max 12
_diffrn_reflns_limit_l_min -12
_diffrn_reflns_number 4459
_diffrn_reflns_theta_full 27.44
_diffrn_reflns_theta_max 27.44
_diffrn_reflns_theta_min 2.39
_exptl_absorpt_coefficient_mu 3.582
_exptl_absorpt_correction_T_max 0.9623
_exptl_absorpt_correction_T_min 0.659027
_exptl_absorpt_correction_type empirical
_exptl_absorpt_process_details sadabs
_exptl_crystal_colour pink
_exptl_crystal_density_diffrn 2.465
_exptl_crystal_density_method 'not measured'
_exptl_crystal_description Rhambohedral
_exptl_crystal_F_000 584
_exptl_crystal_size_max 0.25
_exptl_crystal_size_mid 0.20
_exptl_crystal_size_min 0.18
_refine_diff_density_max 1.266
_refine_diff_density_min -0.839
_refine_diff_density_rms 0.148
_refine_ls_extinction_method none
_refine_ls_goodness_of_fit_ref 1.052
_refine_ls_hydrogen_treatment noref
_refine_ls_matrix_type full
_refine_ls_number_parameters 74
_refine_ls_number_reflns 988
_refine_ls_number_restraints 0
_refine_ls_restrained_S_all 1.052
_refine_ls_R_factor_all 0.0429
_refine_ls_R_factor_gt 0.0389
_refine_ls_shift/su_max 0.000
_refine_ls_shift/su_mean 0.000
_refine_ls_structure_factor_coef Fsqd
_refine_ls_weighting_details 'calc w=1/[\s^2^(Fo^2^)+(0.0549P)^2^+5.0530P] where P=(Fo^2^+2Fc^2^)/3'
_refine_ls_weighting_scheme calc
_refine_ls_wR_factor_gt 0.0984
_refine_ls_wR_factor_ref 0.1007
_reflns_number_gt 898
_reflns_number_total 988
_reflns_threshold_expression >2sigma(I)
_cod_data_source_file c0dt00445f.txt
_cod_data_source_block compound_1
_cod_depositor_comments
;
The following automatic conversions were performed:

'_symmetry_cell_setting' value 'Monoclinic' changed to 'monoclinic'
according to /home/saulius/struct/CIF-dictionaries/cif_core.dic
dictionary named 'cif_core.dic' version 2.4.2 from 2011-04-26.

Automatic conversion script
Id: cif_fix_values 1891 2012-01-12 08:04:46Z andrius 
;
_cod_original_cell_volume 801.26(17)
_cod_original_sg_symbol_H-M C2/m
_cod_database_code 7026458

loop_
_symmetry_equiv_pos_as_xyz
'x, y, z'
'-x, y, -z'
'x+1/2, y+1/2, z'
'-x+1/2, y+1/2, -z'
'-x, -y, -z'
'x, -y, z'
'-x+1/2, -y+1/2, -z'
'x+1/2, -y+1/2, z'

loop_
_atom_site_label
_atom_site_type_symbol
_atom_site_fract_x
_atom_site_fract_y
_atom_site_fract_z
_atom_site_U_iso_or_equiv
_atom_site_adp_type
_atom_site_occupancy
_atom_site_symmetry_multiplicity
_atom_site_calc_flag
_atom_site_refinement_flags
Co1 Co 0.2500 0.2500 0.5000 0.0141(2) Uani 1 2 d S
Ni1 Ni 0.0000 0.0000 0.5000 0.0112(2) Uani 1 4 d S
S1 S 0.27482(10) 0.0000 0.78424(13) 0.0124(3) Uani 1 2 d S
O3 O 0.3383(3) 0.0000 0.9563(4) 0.0170(7) Uani 1 2 d S
O1 O 0.1447(3) 0.0000 0.7242(4) 0.0237(9) Uani 1 2 d S
O2 O 0.3097(3) 0.1635(5) 0.7282(3) 0.0372(8) Uani 1 1 d .
F1 F 0.07556(18) 0.1972(3) 0.4317(3) 0.0230(5) Uani 1 1 d .
F2 F 0.2741(3) 0.0000 0.4306(3) 0.0209(7) Uani 1 2 d S
N1 N 0.490(3) 0.3067(12) 0.989(4) 0.039(5) Uani 0.50 1 d P
C1 C 0.4298 0.4015 1.0460 0.0486(15) Uani 1 1 d .
N2 N -0.0654(4) 0.5000 0.3091(5) 0.0165(8) Uani 1 2 d S
H4 H -0.0944 0.5000 0.2091 0.020 Uiso 1 2 d SR
H1 H -0.0208 0.5909 0.3430 0.020 Uiso 0.50 1 d PR
H2 H -0.0270 0.5000 0.4108 0.020 Uiso 1 2 d SR
H3 H -0.1177 0.5636 0.3214 0.020 Uiso 0.50 1 d PR

loop_
_atom_site_aniso_label
_atom_site_aniso_U_11
_atom_site_aniso_U_22
_atom_site_aniso_U_33
_atom_site_aniso_U_23
_atom_site_aniso_U_13
_atom_site_aniso_U_12
Co1 0.0122(3) 0.0127(4) 0.0193(3) 0.0052(2) 0.0090(3) -0.0008(2)
Ni1 0.0112(4) 0.0056(4) 0.0178(4) 0.000 0.0077(3) 0.000
S1 0.0132(5) 0.0088(6) 0.0154(5) 0.000 0.0070(4) 0.000
O3 0.0226(18) 0.0136(18) 0.0173(16) 0.000 0.0117(14) 0.000
O1 0.0107(16) 0.043(3) 0.0159(16) 0.000 0.0050(13) 0.000
O2 0.0402(17) 0.035(2) 0.0215(13) 0.0075(12) 0.0034(12) -0.0276(15)
F1 0.0143(9) 0.0161(11) 0.0363(12) 0.0112(10) 0.0104(9) -0.0025(9)
F2 0.0223(15) 0.0220(17) 0.0251(15) 0.000 0.0168(13) 0.000
N1 0.030(10) 0.025(3) 0.062(9) 0.028(8) 0.022(8) 0.001(6)
C1 0.066(3) 0.035(3) 0.081(4) -0.018(3) 0.064(3) -0.023(3)
N2 0.019(2) 0.011(2) 0.022(2) 0.000 0.0116(17) 0.000

loop_
_atom_type_symbol
_atom_type_description
_atom_type_scat_dispersion_real
_atom_type_scat_dispersion_imag
_atom_type_scat_source
C C 0.0033 0.0016 'International Tables Vol C Tables 4.2.6.8 and 6.1.1.4'
H H 0.0000 0.0000 'International Tables Vol C Tables 4.2.6.8 and 6.1.1.4'
N N 0.0061 0.0033 'International Tables Vol C Tables 4.2.6.8 and 6.1.1.4'
O O 0.0106 0.0060 'International Tables Vol C Tables 4.2.6.8 and 6.1.1.4'
F F 0.0171 0.0103 'International Tables Vol C Tables 4.2.6.8 and 6.1.1.4'
S S 0.1246 0.1234 'International Tables Vol C Tables 4.2.6.8 and 6.1.1.4'
Co Co 0.3494 0.9721 'International Tables Vol C Tables 4.2.6.8 and 6.1.1.4'
Ni Ni 0.3393 1.1124 'International Tables Vol C Tables 4.2.6.8 and 6.1.1.4'

loop_
_geom_angle_atom_site_label_1
_geom_angle_atom_site_label_2
_geom_angle_atom_site_label_3
_geom_angle
_geom_angle_site_symmetry_1
_geom_angle_site_symmetry_3
F1 Co1 F1 180.0 7_556 .
F1 Co1 F2 88.12(11) 7_556 .
F1 Co1 F2 91.88(11) . .
F1 Co1 F2 91.88(11) 7_556 7_556
F1 Co1 F2 88.12(11) . 7_556
F2 Co1 F2 180.00(17) . 7_556
F1 Co1 O2 94.06(11) 7_556 7_556
F1 Co1 O2 85.94(11) . 7_556
F2 Co1 O2 87.74(13) . 7_556
F2 Co1 O2 92.26(13) 7_556 7_556
F1 Co1 O2 85.94(11) 7_556 .
F1 Co1 O2 94.06(11) . .
F2 Co1 O2 92.26(13) . .
F2 Co1 O2 87.74(13) 7_556 .
O2 Co1 O2 180.00(8) 7_556 .
F1 Ni1 F1 91.93(14) 6 .
F1 Ni1 F1 88.07(14) 6 5_556
F1 Ni1 F1 180.00(10) . 5_556
F1 Ni1 F1 180.00(12) 6 2_556
F1 Ni1 F1 88.07(14) . 2_556
F1 Ni1 F1 91.93(14) 5_556 2_556
F1 Ni1 O1 91.34(9) 6 .
F1 Ni1 O1 91.34(9) . .
F1 Ni1 O1 88.66(9) 5_556 .
F1 Ni1 O1 88.66(9) 2_556 .
F1 Ni1 O1 88.66(9) 6 5_556
F1 Ni1 O1 88.66(9) . 5_556
F1 Ni1 O1 91.34(9) 5_556 5_556
F1 Ni1 O1 91.34(9) 2_556 5_556
O1 Ni1 O1 180.0 . 5_556
O3 S1 O1 110.5(2) . .
O3 S1 O2 108.82(14) . 6
O1 S1 O2 109.59(16) . 6
O3 S1 O2 108.82(14) . .
O1 S1 O2 109.59(16) . .
O2 S1 O2 109.5(3) 6 .
S1 O1 Ni1 132.9(2) . .
S1 O2 Co1 128.84(18) . .
Ni1 F1 Co1 130.51(11) . .
Co1 F2 Co1 129.77(14) . 4_546
N1 N1 C1 101(10) 2_657 .
N1 N1 C1 69(10) 2_657 2_657
C1 N1 C1 117.8(8) . 2_657
N1 C1 N1 10(3) . 2_657
N1 C1 C1 121.5(6) . 6_565
N1 C1 C1 119.8(8) 2_657 6_565

loop_
_geom_bond_atom_site_label_1
_geom_bond_atom_site_label_2
_geom_bond_distance
_geom_bond_site_symmetry_2
Co1 F1 2.026(2) 7_556
Co1 F1 2.026(2) .
Co1 F2 2.0387(12) .
Co1 F2 2.0387(12) 7_556
Co1 O2 2.070(3) 7_556
Co1 O2 2.070(3) .
Ni1 F1 2.025(2) 6
Ni1 F1 2.025(2) .
Ni1 F1 2.025(2) 5_556
Ni1 F1 2.025(2) 2_556
Ni1 O1 2.069(3) .
Ni1 O1 2.069(3) 5_556
S1 O3 1.467(4) .
S1 O1 1.468(4) .
S1 O2 1.478(3) 6
S1 O2 1.478(3) .
F2 Co1 2.0387(12) 4_546
N1 N1 0.25(7) 2_657
N1 C1 1.34(3) .
N1 C1 1.41(3) 2_657
C1 N1 1.41(3) 2_657
C1 C1 1.45517(16) 6_565
